data_7006058
loop_
_publ_author_name
'Yang, Yi-Fan'
'Ma, Yun-Sheng'
'Bao, Song-Song'
'Zheng, Li-Min'

_publ_section_title
;
 Microwave-assisted hydrothermal syntheses of metal phosphonates with
 layered and framework structures
;
_journal_issue 37
_journal_name_full 'Dalton Transactions'
_journal_page_first 4222
_journal_paper_doi 10.1039/b708688a
_journal_year 2007
_chemical_formula_moiety 'C6 H6 N O6 P Zn'
_chemical_formula_sum 'C6 H6 N O6 P Zn'
_chemical_formula_weight 284.46
_chemical_name_systematic
;
?
;
_space_group_IT_number 11
_symmetry_cell_setting monoclinic
_symmetry_space_group_name_Hall '-P 2yb'
_symmetry_space_group_name_H-M 'P 1 21/m 1'
_atom_sites_solution_hydrogens geom
_atom_sites_solution_primary direct
_atom_sites_solution_secondary difmap
_audit_creation_method SHELXL-97
_cell_angle_alpha 90.00
_cell_angle_beta 115.664(4)
_cell_angle_gamma 90.00
_cell_formula_units_Z 2
_cell_length_a 8.137(2)
_cell_length_b 6.5104(16)
_cell_length_c 9.101(2)
_cell_measurement_reflns_used 588
_cell_measurement_temperature 293(2)
_cell_measurement_theta_max 27.8
_cell_measurement_theta_min 2.48
_cell_volume 434.56(18)
_computing_cell_refinement SMART
_computing_data_collection 'SMART (Bruker, 2000)'
_computing_data_reduction 'SAINT (Bruker, 2000)'
_computing_molecular_graphics SHELXTL
_computing_publication_material SHELXTL
_computing_structure_refinement SHELXTL
_computing_structure_solution 'SHELXTL (Bruker, 2000)'
_diffrn_ambient_temperature 293(2)
_diffrn_measured_fraction_theta_full 0.996
_diffrn_measured_fraction_theta_max 0.996
_diffrn_radiation_monochromator graphite
_diffrn_radiation_source 'fine-focus sealed tube'
_diffrn_radiation_type MoK\a
_diffrn_radiation_wavelength 0.71073
_diffrn_reflns_av_R_equivalents 0.0252
_diffrn_reflns_av_sigmaI/netI 0.0322
_diffrn_reflns_limit_h_max 10
_diffrn_reflns_limit_h_min -7
_diffrn_reflns_limit_k_max 8
_diffrn_reflns_limit_k_min -7
_diffrn_reflns_limit_l_max 11
_diffrn_reflns_limit_l_min -11
_diffrn_reflns_number 2331
_diffrn_reflns_theta_full 25.99
_diffrn_reflns_theta_max 25.99
_diffrn_reflns_theta_min 2.48
_exptl_absorpt_coefficient_mu 3.018
_exptl_absorpt_correction_T_max 0.545
_exptl_absorpt_correction_T_min 0.488
_exptl_absorpt_correction_type multi-scan
_exptl_absorpt_process_details 'SADABS(Bruker, 2000)'
_exptl_crystal_colour colorless
_exptl_crystal_density_diffrn 2.174
_exptl_crystal_density_method 'not measured'
_exptl_crystal_description block
_exptl_crystal_F_000 284
_exptl_crystal_size_max 0.3
_exptl_crystal_size_mid 0.2
_exptl_crystal_size_min 0.2
_refine_diff_density_max 0.702
_refine_diff_density_min -0.387
_refine_diff_density_rms 0.094
_refine_ls_extinction_method none
_refine_ls_goodness_of_fit_ref 1.089
_refine_ls_hydrogen_treatment constr
_refine_ls_matrix_type full
_refine_ls_number_parameters 88
_refine_ls_number_reflns 921
_refine_ls_number_restraints 0
_refine_ls_restrained_S_all 1.089
_refine_ls_R_factor_all 0.0343
_refine_ls_R_factor_gt 0.0315
_refine_ls_shift/su_max 0.013
_refine_ls_shift/su_mean 0.002
_refine_ls_structure_factor_coef Fsqd
_refine_ls_weighting_details 'calc w=1/[\s^2^(Fo^2^)+(0.0483P)^2^+0.2133P] where P=(Fo^2^+2Fc^2^)/3'
_refine_ls_weighting_scheme calc
_refine_ls_wR_factor_gt 0.0819
_refine_ls_wR_factor_ref 0.0835
_reflns_number_gt 866
_reflns_number_total 921
_reflns_threshold_expression >2sigma(I)
_cod_data_source_file b708688a.txt
_cod_data_source_block sad
_cod_depositor_comments
;
The following automatic conversions were performed:
'_symmetry_cell_setting' value 'Monoclinic' changed to 'monoclinic'
according to '/home/saulius/struct/CIF-dictionaries/cif_core.dic'
dictionary named 'cif_core.dic' version 2.4.1 from 2010-06-29.

Automatic conversion script
Id: cif_fix_enum 1527 2010-12-29 10:47:43Z saulius 
;
_cod_original_cell_volume 434.54(19)
_cod_original_sg_symbol_H-M P2(1)/m
_cod_database_code 7006058

loop_
_symmetry_equiv_pos_as_xyz
'x, y, z'
'-x, y+1/2, -z'
'-x, -y, -z'
'x, -y-1/2, z'

loop_
_atom_site_label
_atom_site_type_symbol
_atom_site_fract_x
_atom_site_fract_y
_atom_site_fract_z
_atom_site_U_iso_or_equiv
_atom_site_adp_type
_atom_site_occupancy
_atom_site_symmetry_multiplicity
_atom_site_calc_flag
_atom_site_refinement_flags
_atom_site_disorder_assembly
_atom_site_disorder_group
Zn1 Zn 1.21489(6) 0.2500 0.47521(5) 0.0192(2) Uani 1 2 d S . .
P1 P 0.84029(14) 0.2500 0.49523(12) 0.0181(3) Uani 1 2 d S . .
N1 N 0.9683(5) 0.2500 0.2629(4) 0.0231(8) Uani 1 2 d S . .
C1 C 0.8149(5) 0.2500 0.2837(5) 0.0210(9) Uani 1 2 d S . .
C2 C 0.6432(6) 0.2500 0.1513(5) 0.0221(9) Uani 1 2 d S . .
H2A H 0.5380 0.2500 0.1677 0.027 Uiso 1 2 calc SR . .
C3 C 0.6318(6) 0.2500 -0.0051(5) 0.0249(9) Uani 1 2 d S . .
C4 C 0.7904(6) 0.2500 -0.0257(6) 0.0325(11) Uani 1 2 d S . .
H4A H 0.7858 0.2500 -0.1296 0.039 Uiso 1 2 calc SR . .
C5 C 0.9563(6) 0.2500 0.1111(6) 0.0318(11) Uani 1 2 d S . .
H5A H 1.0630 0.2500 0.0974 0.038 Uiso 1 2 calc SR . .
C6 C 0.4532(6) 0.2500 -0.1522(5) 0.0242(9) Uani 1 2 d S . .
O1 O 1.0445(4) 0.2500 0.5959(4) 0.0251(7) Uani 1 2 d S . .
O2 O 0.7450(3) 0.0603(4) 0.5142(3) 0.0263(5) Uani 1 1 d . . .
O3 O 0.3105(4) 0.2500 -0.1224(4) 0.0304(7) Uani 1 2 d S . .
H3D H 0.2120 0.2500 -0.2097 0.037 Uiso 1 2 d SR . .
O4 O 0.4486(4) 0.2500 -0.2867(4) 0.0326(8) Uani 1 2 d S . .
O1W O 1.3903(4) 0.2500 0.3593(4) 0.0269(7) Uani 1 2 d S . .
H1WA H 1.4671 0.1439 0.3994 0.032 Uiso 1 1 d R . .

loop_
_atom_site_aniso_label
_atom_site_aniso_U_11
_atom_site_aniso_U_22
_atom_site_aniso_U_33
_atom_site_aniso_U_23
_atom_site_aniso_U_13
_atom_site_aniso_U_12
Zn1 0.0148(3) 0.0230(3) 0.0187(3) 0.000 0.0063(2) 0.000
P1 0.0134(5) 0.0217(6) 0.0181(5) 0.000 0.0058(4) 0.000
N1 0.0183(18) 0.029(2) 0.0200(18) 0.000 0.0069(15) 0.000
C1 0.015(2) 0.020(2) 0.024(2) 0.000 0.0051(17) 0.000
C2 0.019(2) 0.027(2) 0.022(2) 0.000 0.0104(17) 0.000
C3 0.024(2) 0.026(2) 0.023(2) 0.000 0.0085(18) 0.000
C4 0.025(2) 0.051(3) 0.021(2) 0.000 0.0093(19) 0.000
C5 0.021(2) 0.050(3) 0.025(2) 0.000 0.0103(19) 0.000
C6 0.025(2) 0.020(2) 0.024(2) 0.000 0.0079(18) 0.000
O1 0.0140(14) 0.0422(19) 0.0178(15) 0.000 0.0057(12) 0.000
O2 0.0250(11) 0.0220(12) 0.0351(12) 0.0018(9) 0.0160(10) -0.0013(9)
O3 0.0184(15) 0.049(2) 0.0209(15) 0.000 0.0057(13) 0.000
O4 0.0239(17) 0.050(2) 0.0190(16) 0.000 0.0046(13) 0.000
O1W 0.0215(16) 0.0297(18) 0.0308(17) 0.000 0.0127(14) 0.000

loop_
_atom_type_symbol
_atom_type_description
_atom_type_scat_dispersion_real
_atom_type_scat_dispersion_imag
_atom_type_scat_source
C C 0.0033 0.0016 'International Tables Vol C Tables 4.2.6.8 and 6.1.1.4'
H H 0.0000 0.0000 'International Tables Vol C Tables 4.2.6.8 and 6.1.1.4'
N N 0.0061 0.0033 'International Tables Vol C Tables 4.2.6.8 and 6.1.1.4'
O O 0.0106 0.0060 'International Tables Vol C Tables 4.2.6.8 and 6.1.1.4'
P P 0.1023 0.0942 'International Tables Vol C Tables 4.2.6.8 and 6.1.1.4'
Zn Zn 0.2839 1.4301 'International Tables Vol C Tables 4.2.6.8 and 6.1.1.4'

loop_
_geom_angle_atom_site_label_1
_geom_angle_atom_site_label_2
_geom_angle_atom_site_label_3
_geom_angle
_geom_angle_site_symmetry_1
_geom_angle_site_symmetry_3
_geom_angle_publ_flag
O2 Zn1 O2 163.23(12) 2_756 3_756 ?
O2 Zn1 N1 96.50(6) 2_756 . ?
O2 Zn1 N1 96.50(6) 3_756 . ?
O2 Zn1 O1 95.92(6) 2_756 . ?
O2 Zn1 O1 95.92(6) 3_756 . ?
N1 Zn1 O1 84.13(12) . . ?
O2 Zn1 O1W 83.96(6) 2_756 . ?
O2 Zn1 O1W 83.96(6) 3_756 . ?
N1 Zn1 O1W 97.10(13) . . ?
O1 Zn1 O1W 178.77(11) . . ?
O2 Zn1 O4 84.26(6) 2_756 1_656 ?
O2 Zn1 O4 84.26(6) 3_756 1_656 ?
N1 Zn1 O4 172.39(13) . 1_656 ?
O1 Zn1 O4 88.26(12) . 1_656 ?
O1W Zn1 O4 90.51(12) . 1_656 ?
O2 P1 O2 110.04(18) . 4_565 ?
O2 P1 O1 114.57(11) . . ?
O2 P1 O1 114.57(11) 4_565 . ?
O2 P1 C1 106.77(11) . . ?
O2 P1 C1 106.77(11) 4_565 . ?
O1 P1 C1 103.29(17) . . ?
C5 N1 C1 119.2(4) . . ?
C5 N1 Zn1 124.2(3) . . ?
C1 N1 Zn1 116.6(3) . . ?
N1 C1 C2 121.6(4) . . ?
N1 C1 P1 117.2(3) . . ?
C2 C1 P1 121.3(3) . . ?
C3 C2 C1 118.9(4) . . ?
C3 C2 H2A 120.5 . . ?
C1 C2 H2A 120.5 . . ?
C4 C3 C2 119.2(4) . . ?
C4 C3 C6 118.9(4) . . ?
C2 C3 C6 121.9(4) . . ?
C3 C4 C5 118.8(5) . . ?
C3 C4 H4A 120.6 . . ?
C5 C4 H4A 120.6 . . ?
N1 C5 C4 122.3(4) . . ?
N1 C5 H5A 118.9 . . ?
C4 C5 H5A 118.9 . . ?
O4 C6 O3 124.9(4) . . ?
O4 C6 C3 120.0(4) . . ?
O3 C6 C3 115.1(4) . . ?
P1 O1 Zn1 118.84(17) . . ?
P1 O2 Zn1 137.42(13) . 3_756 ?
C6 O3 H3D 111.8 . . ?
C6 O4 Zn1 129.7(3) . 1_454 ?
Zn1 O1W H1WA 107.5 . . ?

loop_
_geom_bond_atom_site_label_1
_geom_bond_atom_site_label_2
_geom_bond_distance
_geom_bond_site_symmetry_2
_geom_bond_publ_flag
Zn1 O2 2.042(2) 2_756 ?
Zn1 O2 2.042(2) 3_756 ?
Zn1 N1 2.098(4) . ?
Zn1 O1 2.109(3) . ?
Zn1 O1W 2.110(3) . ?
Zn1 O4 2.177(3) 1_656 ?
P1 O2 1.508(2) . ?
P1 O2 1.508(2) 4_565 ?
P1 O1 1.511(3) . ?
P1 C1 1.845(4) . ?
N1 C5 1.342(6) . ?
N1 C1 1.342(5) . ?
C1 C2 1.395(6) . ?
C2 C3 1.386(6) . ?
C2 H2A 0.9300 . ?
C3 C4 1.382(7) . ?
C3 C6 1.489(6) . ?
C4 C5 1.384(7) . ?
C4 H4A 0.9300 . ?
C5 H5A 0.9300 . ?
C6 O4 1.209(5) . ?
C6 O3 1.302(5) . ?
O2 Zn1 2.042(2) 3_756 ?
O3 H3D 0.8499 . ?
O4 Zn1 2.177(3) 1_454 ?
O1W H1WA 0.8965 . ?

loop_
_geom_hbond_atom_site_label_D
_geom_hbond_atom_site_label_H
_geom_hbond_atom_site_label_A
_geom_hbond_distance_DH
_geom_hbond_distance_HA
_geom_hbond_distance_DA
_geom_hbond_angle_DHA
_geom_hbond_site_symmetry_A
O3 H3D O1 0.85 1.70 2.539(4) 168 1_454
O1W H1WA O2 0.90 2.11 2.884(4) 144.0 1_655

loop_
_geom_torsion_atom_site_label_1
_geom_torsion_atom_site_label_2
_geom_torsion_atom_site_label_3
_geom_torsion_atom_site_label_4
_geom_torsion
_geom_torsion_site_symmetry_1
_geom_torsion_site_symmetry_2
_geom_torsion_site_symmetry_3
_geom_torsion_site_symmetry_4
_geom_torsion_publ_flag
O2 Zn1 N1 C5 84.69(6) 2_756 . . . ?
O2 Zn1 N1 C5 -84.69(6) 3_756 . . . ?
O1 Zn1 N1 C5 180.0 . . . . ?
O1W Zn1 N1 C5 0.0 . . . . ?
O2 Zn1 N1 C1 -95.31(6) 2_756 . . . ?
O2 Zn1 N1 C1 95.31(6) 3_756 . . . ?
O1 Zn1 N1 C1 0.0 . . . . ?
O1W Zn1 N1 C1 180.0 . . . . ?
C5 N1 C1 C2 0.0 . . . . ?
Zn1 N1 C1 C2 180.0 . . . . ?
C5 N1 C1 P1 180.0 . . . . ?
Zn1 N1 C1 P1 0.0 . . . . ?
O2 P1 C1 N1 -121.16(10) . . . . ?
O2 P1 C1 N1 121.16(10) 4_565 . . . ?
O1 P1 C1 N1 0.0 . . . . ?
O2 P1 C1 C2 58.84(10) . . . . ?
O2 P1 C1 C2 -58.84(10) 4_565 . . . ?
O1 P1 C1 C2 180.0 . . . . ?
N1 C1 C2 C3 0.0 . . . . ?
P1 C1 C2 C3 180.0 . . . . ?
C1 C2 C3 C4 0.0 . . . . ?
C1 C2 C3 C6 180.0 . . . . ?
C2 C3 C4 C5 0.0 . . . . ?
C6 C3 C4 C5 180.0 . . . . ?
C1 N1 C5 C4 0.0 . . . . ?
Zn1 N1 C5 C4 180.0 . . . . ?
C3 C4 C5 N1 0.0 . . . . ?
C4 C3 C6 O4 0.0 . . . . ?
C2 C3 C6 O4 180.0 . . . . ?
C4 C3 C6 O3 180.0 . . . . ?
C2 C3 C6 O3 0.0 . . . . ?
O2 P1 O1 Zn1 115.72(11) . . . . ?
O2 P1 O1 Zn1 -115.72(11) 4_565 . . . ?
C1 P1 O1 Zn1 0.0 . . . . ?
O2 Zn1 O1 P1 95.95(6) 2_756 . . . ?
O2 Zn1 O1 P1 -95.95(6) 3_756 . . . ?
N1 Zn1 O1 P1 0.0 . . . . ?
O4 Zn1 O1 P1 180.0 1_656 . . . ?
O2 P1 O2 Zn1 -174.3(2) 4_565 . . 3_756 ?
O1 P1 O2 Zn1 -43.5(3) . . . 3_756 ?
C1 P1 O2 Zn1 70.2(2) . . . 3_756 ?
O3 C6 O4 Zn1 0.0 . . . 1_454 ?
C3 C6 O4 Zn1 180.0 . . . 1_454 ?
